data_7015403
loop_
_publ_author_name
'Fischer, Christian'
'Kohrt, Christina'
'Drexler, Hans-Joachim'
'Baumann, Wolfgang'
'Heller, Detlef'

_publ_section_title
;
 Trinuclear rhodium hydride complexes.
;
_journal_issue 16
_journal_name_full 'Dalton transactions (Cambridge, England : 2003)'
_journal_page_first 4162
_journal_page_last 4166
_journal_paper_doi 10.1039/c0dt01564d
_journal_volume 40
_journal_year 2011
_chemical_absolute_configuration ad
_chemical_formula_sum 'C24 H44 B F4 P2 Rh'
_chemical_formula_weight 584.25
_chemical_name_systematic
;
?
;
_space_group_IT_number 5
_symmetry_cell_setting monoclinic
_symmetry_Int_Tables_number 5
_symmetry_space_group_name_Hall 'C 2y'
_symmetry_space_group_name_H-M 'C 1 2 1'
_atom_sites_solution_hydrogens geom
_atom_sites_solution_primary direct
_atom_sites_solution_secondary difmap
_audit_creation_method SHELXL-97
_cell_angle_alpha 90.00
_cell_angle_beta 109.06(3)
_cell_angle_gamma 90.00
_cell_formula_units_Z 4
_cell_length_a 18.240(4)
_cell_length_b 8.0358(16)
_cell_length_c 19.188(4)
_cell_measurement_reflns_used 28661
_cell_measurement_temperature 200(2)
_cell_measurement_theta_max 28.32
_cell_measurement_theta_min 2.25
_cell_volume 2658.3(11)
_computing_cell_refinement X-AREA
_computing_data_collection 'X-AREA (Stoe & Cie, 2005)'
_computing_data_reduction 'X-RED (Stoe & Cie, 2005)'
_computing_molecular_graphics 'SHELXTL (Sheldrick, 2008)'
_computing_publication_material 'SHELXTL (Sheldrick, 2008)'
_computing_structure_refinement 'SHELXL-97 (Sheldrick, 2008)'
_computing_structure_solution 'SHELXS-97 (Sheldrick, 2008)'
_diffrn_ambient_temperature 200(2)
_diffrn_detector 'image plate (34 cm diameter)'
_diffrn_detector_area_resol_mean 6.67
_diffrn_detector_type STOE
_diffrn_measured_fraction_theta_full 0.999
_diffrn_measured_fraction_theta_max 0.999
_diffrn_measurement_details ' 360 frames, detector distance = 110 mm'
_diffrn_measurement_device '2-circle goniometer'
_diffrn_measurement_device_type 'STOE IPDS 2'
_diffrn_measurement_method 'rotation method'
_diffrn_radiation_collimation '0.5 mm diameter, monocapillary'
_diffrn_radiation_monochromator 'plane graphite'
_diffrn_radiation_polarisn_norm 0
_diffrn_radiation_type 'Mo K\a'
_diffrn_radiation_wavelength 0.71073
_diffrn_reflns_av_R_equivalents 0.0610
_diffrn_reflns_av_sigmaI/netI 0.0447
_diffrn_reflns_limit_h_max 24
_diffrn_reflns_limit_h_min -23
_diffrn_reflns_limit_k_max 10
_diffrn_reflns_limit_k_min -10
_diffrn_reflns_limit_l_max 25
_diffrn_reflns_limit_l_min -25
_diffrn_reflns_number 22973
_diffrn_reflns_theta_full 27.90
_diffrn_reflns_theta_max 27.90
_diffrn_reflns_theta_min 2.25
_diffrn_source 'sealed X-ray tube, 12 x 0.4 mm long-fine focus'
_diffrn_source_current 30
_diffrn_source_power 1.50
_diffrn_source_voltage 50
_exptl_absorpt_coefficient_mu 0.801
_exptl_absorpt_correction_type none
_exptl_crystal_colour 'pale red'
_exptl_crystal_density_diffrn 1.460
_exptl_crystal_density_method 'not measured'
_exptl_crystal_description plate
_exptl_crystal_F_000 1216
_exptl_crystal_size_max 0.500
_exptl_crystal_size_mid 0.350
_exptl_crystal_size_min 0.300
_refine_diff_density_max 1.028
_refine_diff_density_min -0.967
_refine_diff_density_rms 0.096
_refine_ls_abs_structure_details 'Flack H D (1983), Acta Cryst. A39, 876-881'
_refine_ls_abs_structure_Flack -0.01(3)
_refine_ls_extinction_method none
_refine_ls_goodness_of_fit_ref 0.976
_refine_ls_hydrogen_treatment constr
_refine_ls_matrix_type full
_refine_ls_number_parameters 289
_refine_ls_number_reflns 6252
_refine_ls_number_restraints 25
_refine_ls_restrained_S_all 1.009
_refine_ls_R_factor_all 0.0376
_refine_ls_R_factor_gt 0.0351
_refine_ls_shift/su_max 0.001
_refine_ls_shift/su_mean 0.000
_refine_ls_structure_factor_coef Fsqd
_refine_ls_weighting_details 'calc w=1/[\s^2^(Fo^2^)+(0.0754P)^2^+0.0000P] where P=(Fo^2^+2Fc^2^)/3'
_refine_ls_weighting_scheme calc
_refine_ls_wR_factor_gt 0.0957
_refine_ls_wR_factor_ref 0.0967
_reflns_number_gt 5793
_reflns_number_total 6252
_reflns_threshold_expression >2sigma(I)
_cod_data_source_file c0dt01564d.txt
_cod_data_source_block ks895_TangPHOS_COD
_cod_original_cell_volume 2658.3(9)
_cod_original_sg_symbol_H-M 'C 2'
_cod_database_code 7015403

loop_
_symmetry_equiv_pos_as_xyz
'x, y, z'
'-x, y, -z'
'x+1/2, y+1/2, z'
'-x+1/2, y+1/2, -z'

loop_
_atom_site_label
_atom_site_type_symbol
_atom_site_fract_x
_atom_site_fract_y
_atom_site_fract_z
_atom_site_U_iso_or_equiv
_atom_site_adp_type
_atom_site_occupancy
_atom_site_symmetry_multiplicity
_atom_site_calc_flag
_atom_site_refinement_flags
_atom_site_disorder_assembly
_atom_site_disorder_group
Rh1 Rh 0.305136(12) 0.43756(4) 0.297081(11) 0.02242(8) Uani 1 1 d . . .
P1 P 0.41211(5) 0.50690(12) 0.26493(5) 0.02181(17) Uani 1 1 d . B .
P2 P 0.24373(5) 0.39940(10) 0.17302(4) 0.0212(2) Uani 1 1 d . B .
C1 C 0.3647(3) 0.5240(8) 0.4138(3) 0.0357(11) Uani 1 1 d . . .
H1A H 0.4160 0.5735 0.4223 0.043 Uiso 1 1 calc R . .
C2 C 0.3639(3) 0.3556(8) 0.4131(3) 0.0395(12) Uani 1 1 d . . .
H2A H 0.4152 0.3070 0.4208 0.047 Uiso 1 1 calc R . .
C3 C 0.3122(4) 0.2460(10) 0.4409(4) 0.0627(18) Uani 1 1 d . . .
H3A H 0.3417 0.1506 0.4661 0.075 Uiso 1 1 calc R . .
H3B H 0.2953 0.3077 0.4763 0.075 Uiso 1 1 calc R . .
C4 C 0.2432(4) 0.1871(11) 0.3805(3) 0.083(3) Uani 1 1 d . . .
H4A H 0.2040 0.1528 0.4016 0.099 Uiso 1 1 calc R . .
H4B H 0.2578 0.0896 0.3582 0.099 Uiso 1 1 calc R . .
C5 C 0.2078(3) 0.3126(9) 0.3208(3) 0.0549(17) Uani 1 1 d . . .
H5A H 0.1677 0.2679 0.2773 0.066 Uiso 1 1 calc R . .
C6 C 0.2021(3) 0.4737(12) 0.3316(3) 0.070(3) Uani 1 1 d . . .
H6A H 0.1588 0.5257 0.2932 0.084 Uiso 1 1 calc R . .
C7 C 0.2233(3) 0.5660(11) 0.4050(3) 0.074(2) Uani 1 1 d . . .
H7A H 0.2169 0.4909 0.4422 0.088 Uiso 1 1 calc R . .
H7B H 0.1873 0.6576 0.4002 0.088 Uiso 1 1 calc R . .
C8 C 0.3077(4) 0.6361(11) 0.4323(4) 0.064(2) Uani 1 1 d . . .
H8A H 0.3082 0.7442 0.4100 0.077 Uiso 1 1 calc R . .
H8B H 0.3239 0.6514 0.4853 0.077 Uiso 1 1 calc R . .
C9 C 0.4332(3) 0.7312(5) 0.2777(3) 0.0446(11) Uani 1 1 d . . .
H9A H 0.4179 0.7749 0.3181 0.054 Uiso 0.40 1 calc PR A 1
H9B H 0.4879 0.7530 0.2876 0.054 Uiso 0.40 1 calc PR A 1
H9C H 0.3916 0.7887 0.2889 0.054 Uiso 0.60 1 calc PR A 2
H9D H 0.4812 0.7498 0.3178 0.054 Uiso 0.60 1 calc PR A 2
C10 C 0.3863(11) 0.8050(15) 0.2070(9) 0.070(5) Uani 0.40 1 d P B 1
H10A H 0.3341 0.8247 0.2080 0.084 Uiso 0.40 1 calc PR B 1
H10B H 0.4083 0.9118 0.2011 0.084 Uiso 0.40 1 calc PR B 1
C10' C 0.4402(3) 0.7941(6) 0.2044(3) 0.048(2) Uani 0.60 1 d P B 2
H10C H 0.4300 0.9127 0.1992 0.057 Uiso 0.60 1 calc PR B 2
H10D H 0.4920 0.7736 0.2028 0.057 Uiso 0.60 1 calc PR B 2
C11 C 0.3821(3) 0.7016(6) 0.1446(3) 0.0510(12) Uani 1 1 d R . .
H11A H 0.4239 0.7319 0.1262 0.061 Uiso 0.40 1 calc PR B 1
H11B H 0.3335 0.7231 0.1057 0.061 Uiso 0.40 1 calc PR B 1
H11C H 0.3914 0.7202 0.0983 0.061 Uiso 0.60 1 calc PR B 2
H11D H 0.3304 0.7416 0.1395 0.061 Uiso 0.60 1 calc PR B 2
C12 C 0.3877(2) 0.5144(5) 0.16257(19) 0.0285(7) Uani 1 1 d . B .
H12A H 0.4313 0.4678 0.1497 0.034 Uiso 1 1 calc R . .
C13 C 0.3148(2) 0.4160(6) 0.12202(17) 0.0270(8) Uani 1 1 d . . .
H13A H 0.2892 0.4690 0.0742 0.032 Uiso 1 1 calc R B .
C14 C 0.3335(3) 0.2353(6) 0.1090(3) 0.0457(11) Uani 1 1 d . B .
H14A H 0.3541 0.2292 0.0684 0.055 Uiso 1 1 calc R . .
H14B H 0.3719 0.1907 0.1527 0.055 Uiso 1 1 calc R . .
C15 C 0.2585(3) 0.1362(6) 0.0909(3) 0.0436(10) Uani 1 1 d . . .
H15A H 0.2233 0.1674 0.0428 0.052 Uiso 1 1 calc R B .
H15B H 0.2691 0.0180 0.0907 0.052 Uiso 1 1 calc R . .
C16 C 0.2232(3) 0.1765(5) 0.1501(2) 0.0344(8) Uani 1 1 d . B .
H16A H 0.2462 0.1078 0.1933 0.041 Uiso 1 1 calc R . .
H16B H 0.1677 0.1567 0.1321 0.041 Uiso 1 1 calc R . .
C17 C 0.5084(2) 0.3998(5) 0.3041(2) 0.0327(10) Uani 1 1 d . . .
C18 C 0.5646(2) 0.4584(10) 0.2637(3) 0.0527(14) Uani 1 1 d . B .
H18A H 0.6134 0.4022 0.2839 0.079 Uiso 1 1 calc R . .
H18B H 0.5725 0.5763 0.2700 0.079 Uiso 1 1 calc R . .
H18C H 0.5429 0.4332 0.2121 0.079 Uiso 1 1 calc R . .
C19 C 0.5442(2) 0.4451(9) 0.3856(2) 0.0449(9) Uani 1 1 d . B .
H19A H 0.5934 0.3902 0.4058 0.067 Uiso 1 1 calc R . .
H19B H 0.5102 0.4101 0.4118 0.067 Uiso 1 1 calc R . .
H19C H 0.5516 0.5634 0.3905 0.067 Uiso 1 1 calc R . .
C20 C 0.4959(3) 0.2132(6) 0.2958(3) 0.0504(12) Uani 1 1 d . B .
H20A H 0.5448 0.1572 0.3155 0.076 Uiso 1 1 calc R . .
H20B H 0.4730 0.1859 0.2445 0.076 Uiso 1 1 calc R . .
H20C H 0.4619 0.1785 0.3222 0.076 Uiso 1 1 calc R . .
C21 C 0.1533(2) 0.5136(6) 0.1185(2) 0.0354(8) Uani 1 1 d . . .
C22 C 0.1287(3) 0.4665(9) 0.0357(2) 0.0526(16) Uani 1 1 d . B .
H22A H 0.0825 0.5265 0.0091 0.079 Uiso 1 1 calc R . .
H22B H 0.1187 0.3491 0.0302 0.079 Uiso 1 1 calc R . .
H22C H 0.1695 0.4948 0.0165 0.079 Uiso 1 1 calc R . .
C23 C 0.1683(4) 0.6964(7) 0.1301(5) 0.081(2) Uani 1 1 d . B .
H23A H 0.1227 0.7571 0.1026 0.122 Uiso 1 1 calc R . .
H23B H 0.2107 0.7274 0.1136 0.122 Uiso 1 1 calc R . .
H23C H 0.1811 0.7219 0.1816 0.122 Uiso 1 1 calc R . .
C24 C 0.0854(2) 0.4624(11) 0.1422(2) 0.0547(17) Uani 1 1 d . B .
H24A H 0.0399 0.5221 0.1136 0.082 Uiso 1 1 calc R . .
H24B H 0.0964 0.4875 0.1935 0.082 Uiso 1 1 calc R . .
H24C H 0.0766 0.3450 0.1345 0.082 Uiso 1 1 calc R . .
B1 B 0.4787(5) 0.9343(12) 0.4858(5) 0.092(5) Uiso 0.50 1 d PD . .
F1 F 0.5132(6) 1.0861(11) 0.4962(7) 0.108(3) Uiso 0.50 1 d PD . .
F2 F 0.4507(5) 0.8968(13) 0.5422(4) 0.118(4) Uiso 0.50 1 d PD . .
F3 F 0.5258(6) 0.8120(13) 0.4774(6) 0.145(5) Uiso 0.50 1 d PD . .
F4 F 0.4165(4) 0.9429(15) 0.4214(4) 0.100(2) Uiso 0.50 1 d PD . .
B2 B 0.0000 0.9993(9) 0.0000 0.0522(19) Uiso 1 2 d SD . .
F5 F -0.0052(7) 1.1249(12) 0.0465(6) 0.226(9) Uiso 0.50 1 d PD . .
F6 F 0.0794(3) 0.9994(12) 0.0034(5) 0.104(3) Uiso 0.50 1 d PD . .
F7 F -0.0153(5) 0.8525(9) 0.0253(4) 0.092(3) Uiso 0.50 1 d PD . .
F8 F -0.0409(4) 1.0348(12) -0.0701(3) 0.109(3) Uiso 0.50 1 d PD . .

loop_
_atom_site_aniso_label
_atom_site_aniso_U_11
_atom_site_aniso_U_22
_atom_site_aniso_U_33
_atom_site_aniso_U_23
_atom_site_aniso_U_13
_atom_site_aniso_U_12
Rh1 0.01885(11) 0.03337(14) 0.01454(11) -0.00120(14) 0.00476(7) 0.00018(13)
P1 0.0220(4) 0.0221(4) 0.0209(4) -0.0022(3) 0.0064(3) -0.0031(3)
P2 0.0212(4) 0.0249(6) 0.0163(3) -0.0006(3) 0.0044(3) -0.0009(3)
C1 0.028(2) 0.058(4) 0.019(2) -0.008(2) 0.0040(19) 0.000(2)
C2 0.034(3) 0.059(4) 0.021(2) 0.009(2) 0.004(2) -0.002(2)
C3 0.062(4) 0.083(5) 0.047(3) 0.015(3) 0.023(3) -0.020(3)
C4 0.081(4) 0.119(6) 0.044(3) 0.022(4) 0.015(3) -0.055(4)
C5 0.032(2) 0.111(5) 0.026(2) -0.002(3) 0.0151(19) -0.022(3)
C6 0.026(2) 0.161(10) 0.023(2) -0.015(3) 0.0081(15) 0.019(4)
C7 0.048(3) 0.137(7) 0.035(3) -0.020(3) 0.012(2) 0.028(4)
C8 0.052(3) 0.097(5) 0.039(3) -0.033(3) 0.009(3) 0.014(3)
C9 0.063(3) 0.023(2) 0.049(3) -0.0101(18) 0.020(2) -0.0148(19)
C10 0.087(11) 0.017(5) 0.073(9) 0.014(6) -0.019(9) -0.011(7)
C10' 0.056(5) 0.029(4) 0.057(5) 0.009(3) 0.018(4) -0.018(4)
C11 0.061(3) 0.041(3) 0.044(3) 0.015(2) 0.008(2) -0.014(2)
C12 0.0280(17) 0.0390(19) 0.0201(15) 0.0043(14) 0.0102(13) -0.0056(16)
C13 0.0304(15) 0.035(2) 0.0166(12) -0.0027(15) 0.0091(11) -0.0024(16)
C14 0.044(2) 0.044(3) 0.051(3) -0.021(2) 0.017(2) 0.000(2)
C15 0.056(3) 0.029(2) 0.043(2) -0.0144(18) 0.012(2) -0.0037(19)
C16 0.043(2) 0.0271(19) 0.0321(19) 0.0002(15) 0.0110(17) -0.0068(16)
C17 0.0201(15) 0.044(3) 0.0311(17) -0.0032(15) 0.0039(13) 0.0012(14)
C18 0.0249(17) 0.081(4) 0.053(2) -0.010(3) 0.0140(16) -0.006(3)
C19 0.0243(15) 0.066(3) 0.0347(17) -0.007(3) -0.0030(13) 0.009(3)
C20 0.037(2) 0.045(3) 0.056(3) -0.005(2) -0.002(2) 0.016(2)
C21 0.0243(17) 0.046(2) 0.0273(18) 0.0034(16) -0.0029(14) 0.0056(16)
C22 0.040(2) 0.086(5) 0.0234(17) 0.008(2) -0.0014(15) -0.002(3)
C23 0.050(3) 0.039(3) 0.123(6) -0.003(3) -0.014(4) 0.021(3)
C24 0.0250(17) 0.102(6) 0.0334(19) -0.007(3) 0.0049(14) 0.005(3)

loop_
_atom_type_symbol
_atom_type_description
_atom_type_scat_dispersion_real
_atom_type_scat_dispersion_imag
_atom_type_scat_source
C C 0.0033 0.0016 'International Tables Vol C Tables 4.2.6.8 and 6.1.1.4'
H H 0.0000 0.0000 'International Tables Vol C Tables 4.2.6.8 and 6.1.1.4'
B B 0.0013 0.0007 'International Tables Vol C Tables 4.2.6.8 and 6.1.1.4'
F F 0.0171 0.0103 'International Tables Vol C Tables 4.2.6.8 and 6.1.1.4'
P P 0.1023 0.0942 'International Tables Vol C Tables 4.2.6.8 and 6.1.1.4'
Rh Rh -1.1178 0.9187 'International Tables Vol C Tables 4.2.6.8 and 6.1.1.4'

loop_
_geom_angle_atom_site_label_1
_geom_angle_atom_site_label_2
_geom_angle_atom_site_label_3
_geom_angle
_geom_angle_site_symmetry_1
_geom_angle_site_symmetry_3
_geom_angle_publ_flag
C6 Rh1 C5 34.8(3) . . ?
C6 Rh1 C2 85.3(2) . . ?
C5 Rh1 C2 79.5(2) . . ?
C6 Rh1 C1 81.0(2) . . ?
C5 Rh1 C1 95.4(2) . . ?
C2 Rh1 C1 35.09(16) . . ?
C6 Rh1 P2 98.86(14) . . ?
C5 Rh1 P2 89.99(14) . . ?
C2 Rh1 P2 155.16(18) . . ?
C1 Rh1 P2 169.70(16) . . ?
C6 Rh1 P1 158.4(3) . . ?
C5 Rh1 P1 166.81(19) . . ?
C2 Rh1 P1 99.54(15) . . ?
C1 Rh1 P1 90.90(14) . . ?
P2 Rh1 P1 85.62(4) . . ?
C9 P1 C12 94.4(2) . . ?
C9 P1 C17 105.5(2) . . ?
C12 P1 C17 107.82(18) . . ?
C9 P1 Rh1 111.08(17) . . ?
C12 P1 Rh1 110.99(12) . . ?
C17 P1 Rh1 123.14(13) . . ?
C16 P2 C13 93.8(2) . . ?
C16 P2 C21 105.5(2) . . ?
C13 P2 C21 107.84(18) . . ?
C16 P2 Rh1 111.57(14) . . ?
C13 P2 Rh1 110.29(11) . . ?
C21 P2 Rh1 123.68(14) . . ?
C2 C1 C8 126.5(7) . . ?
C2 C1 Rh1 71.5(4) . . ?
C8 C1 Rh1 105.8(3) . . ?
C2 C1 H1A 114.5 . . ?
C8 C1 H1A 114.5 . . ?
Rh1 C1 H1A 114.5 . . ?
C1 C2 C3 125.9(7) . . ?
C1 C2 Rh1 73.4(4) . . ?
C3 C2 Rh1 111.8(4) . . ?
C1 C2 H2A 113.0 . . ?
C3 C2 H2A 113.0 . . ?
Rh1 C2 H2A 113.0 . . ?
C4 C3 C2 112.3(5) . . ?
C4 C3 H3A 109.1 . . ?
C2 C3 H3A 109.1 . . ?
C4 C3 H3B 109.1 . . ?
C2 C3 H3B 109.1 . . ?
H3A C3 H3B 107.9 . . ?
C3 C4 C5 115.1(6) . . ?
C3 C4 H4A 108.5 . . ?
C5 C4 H4A 108.5 . . ?
C3 C4 H4B 108.5 . . ?
C5 C4 H4B 108.5 . . ?
H4A C4 H4B 107.5 . . ?
C6 C5 C4 125.0(6) . . ?
C6 C5 Rh1 72.4(4) . . ?
C4 C5 Rh1 106.7(4) . . ?
C6 C5 H5A 114.7 . . ?
C4 C5 H5A 114.7 . . ?
Rh1 C5 H5A 114.7 . . ?
C5 C6 C7 127.8(7) . . ?
C5 C6 Rh1 72.8(4) . . ?
C7 C6 Rh1 110.9(4) . . ?
C5 C6 H6A 112.7 . . ?
C7 C6 H6A 112.7 . . ?
Rh1 C6 H6A 112.7 . . ?
C6 C7 C8 114.2(5) . . ?
C6 C7 H7A 108.7 . . ?
C8 C7 H7A 108.7 . . ?
C6 C7 H7B 108.7 . . ?
C8 C7 H7B 108.7 . . ?
H7A C7 H7B 107.6 . . ?
C1 C8 C7 112.8(6) . . ?
C1 C8 H8A 109.0 . . ?
C7 C8 H8A 109.0 . . ?
C1 C8 H8B 109.0 . . ?
C7 C8 H8B 109.0 . . ?
H8A C8 H8B 107.8 . . ?
C10 C9 C10' 38.9(9) . . ?
C10 C9 P1 103.8(6) . . ?
C10' C9 P1 106.0(3) . . ?
C10 C9 H9A 111.0 . . ?
C10' C9 H9A 137.9 . . ?
P1 C9 H9A 111.0 . . ?
C10 C9 H9B 111.0 . . ?
C10' C9 H9B 74.4 . . ?
P1 C9 H9B 111.0 . . ?
H9A C9 H9B 109.0 . . ?
C10 C9 H9C 75.6 . . ?
C10' C9 H9C 110.5 . . ?
P1 C9 H9C 110.5 . . ?
H9A C9 H9C 37.1 . . ?
H9B C9 H9C 134.6 . . ?
C10 C9 H9D 140.5 . . ?
C10' C9 H9D 110.5 . . ?
P1 C9 H9D 110.5 . . ?
H9A C9 H9D 74.5 . . ?
H9B C9 H9D 38.0 . . ?
H9C C9 H9D 108.7 . . ?
C11 C10 C9 113.0(10) . . ?
C11 C10 H10A 109.0 . . ?
C9 C10 H10A 109.0 . . ?
C11 C10 H10B 109.0 . . ?
C9 C10 H10B 109.0 . . ?
H10A C10 H10B 107.8 . . ?
C11 C10' C9 106.9(2) . . ?
C11 C10' H10C 110.3 . . ?
C9 C10' H10C 110.3 . . ?
C11 C10' H10D 110.3 . . ?
C9 C10' H10D 110.3 . . ?
H10C C10' H10D 108.6 . . ?
C10 C11 C10' 40.2(8) . . ?
C10 C11 C12 113.4(6) . . ?
C10' C11 C12 109.7(2) . . ?
C10 C11 H11A 108.9 . . ?
C10' C11 H11A 73.0 . . ?
C12 C11 H11A 108.9 . . ?
C10 C11 H11B 108.9 . . ?
C10' C11 H11B 138.5 . . ?
C12 C11 H11B 108.9 . . ?
H11A C11 H11B 107.7 . . ?
C10 C11 H11C 134.1 . . ?
C10' C11 H11C 109.7 . . ?
C12 C11 H11C 109.7 . . ?
H11A C11 H11C 40.0 . . ?
H11B C11 H11C 69.9 . . ?
C10 C11 H11D 71.2 . . ?
C10' C11 H11D 109.7 . . ?
C12 C11 H11D 109.7 . . ?
H11A C11 H11D 137.2 . . ?
H11B C11 H11D 41.4 . . ?
H11C C11 H11D 108.2 . . ?
C13 C12 C11 114.2(4) . . ?
C13 C12 P1 112.9(2) . . ?
C11 C12 P1 104.1(3) . . ?
C13 C12 H12A 108.5 . . ?
C11 C12 H12A 108.5 . . ?
P1 C12 H12A 108.5 . . ?
C12 C13 C14 111.8(3) . . ?
C12 C13 P2 114.1(2) . . ?
C14 C13 P2 104.4(3) . . ?
C12 C13 H13A 108.8 . . ?
C14 C13 H13A 108.8 . . ?
P2 C13 H13A 108.8 . . ?
C15 C14 C13 107.5(4) . . ?
C15 C14 H14A 110.2 . . ?
C13 C14 H14A 110.2 . . ?
C15 C14 H14B 110.2 . . ?
C13 C14 H14B 110.2 . . ?
H14A C14 H14B 108.5 . . ?
C16 C15 C14 106.8(4) . . ?
C16 C15 H15A 110.4 . . ?
C14 C15 H15A 110.4 . . ?
C16 C15 H15B 110.4 . . ?
C14 C15 H15B 110.4 . . ?
H15A C15 H15B 108.6 . . ?
C15 C16 P2 106.4(3) . . ?
C15 C16 H16A 110.4 . . ?
P2 C16 H16A 110.4 . . ?
C15 C16 H16B 110.4 . . ?
P2 C16 H16B 110.4 . . ?
H16A C16 H16B 108.6 . . ?
C20 C17 C19 110.0(4) . . ?
C20 C17 C18 110.5(4) . . ?
C19 C17 C18 108.0(3) . . ?
C20 C17 P1 108.7(3) . . ?
C19 C17 P1 109.3(3) . . ?
C18 C17 P1 110.3(3) . . ?
C17 C18 H18A 109.5 . . ?
C17 C18 H18B 109.5 . . ?
H18A C18 H18B 109.5 . . ?
C17 C18 H18C 109.5 . . ?
H18A C18 H18C 109.5 . . ?
H18B C18 H18C 109.5 . . ?
C17 C19 H19A 109.5 . . ?
C17 C19 H19B 109.5 . . ?
H19A C19 H19B 109.5 . . ?
C17 C19 H19C 109.5 . . ?
H19A C19 H19C 109.5 . . ?
H19B C19 H19C 109.5 . . ?
C17 C20 H20A 109.5 . . ?
C17 C20 H20B 109.5 . . ?
H20A C20 H20B 109.5 . . ?
C17 C20 H20C 109.5 . . ?
H20A C20 H20C 109.5 . . ?
H20B C20 H20C 109.5 . . ?
C23 C21 C24 110.5(5) . . ?
C23 C21 C22 111.7(5) . . ?
C24 C21 C22 104.5(3) . . ?
C23 C21 P2 108.2(3) . . ?
C24 C21 P2 110.9(4) . . ?
C22 C21 P2 111.1(3) . . ?
C21 C22 H22A 109.5 . . ?
C21 C22 H22B 109.5 . . ?
H22A C22 H22B 109.5 . . ?
C21 C22 H22C 109.5 . . ?
H22A C22 H22C 109.5 . . ?
H22B C22 H22C 109.5 . . ?
C21 C23 H23A 109.5 . . ?
C21 C23 H23B 109.5 . . ?
H23A C23 H23B 109.5 . . ?
C21 C23 H23C 109.5 . . ?
H23A C23 H23C 109.5 . . ?
H23B C23 H23C 109.5 . . ?
C21 C24 H24A 109.5 . . ?
C21 C24 H24B 109.5 . . ?
H24A C24 H24B 109.5 . . ?
C21 C24 H24C 109.5 . . ?
H24A C24 H24C 109.5 . . ?
H24B C24 H24C 109.5 . . ?
B1 B1 F3 80.7(10) 2_656 2_656 ?
B1 B1 F1 79.1(7) 2_656 2_656 ?
F3 B1 F1 129.7(12) 2_656 2_656 ?
B1 B1 F3 64.0(9) 2_656 . ?
F3 B1 F3 69.6(9) 2_656 . ?
F1 B1 F3 135.6(11) 2_656 . ?
B1 B1 F1 66.0(6) 2_656 . ?
F3 B1 F1 138.5(9) 2_656 . ?
F1 B1 F1 23.8(10) 2_656 . ?
F3 B1 F1 112.9(5) . . ?
B1 B1 F2 89.5(13) 2_656 . ?
F3 B1 F2 42.2(8) 2_656 . ?
F1 B1 F2 92.1(10) 2_656 . ?
F3 B1 F2 110.5(5) . . ?
F1 B1 F2 110.8(5) . . ?
B1 B1 F4 162.6(15) 2_656 . ?
F3 B1 F4 111.4(9) 2_656 . ?
F1 B1 F4 100.6(10) 2_656 . ?
F3 B1 F4 107.4(5) . . ?
F1 B1 F4 107.1(5) . . ?
F2 B1 F4 107.9(5) . . ?
B1 B1 F2 60.5(11) 2_656 2_656 ?
F3 B1 F2 105.0(8) 2_656 2_656 ?
F1 B1 F2 104.1(8) 2_656 2_656 ?
F3 B1 F2 36.7(6) . 2_656 ?
F1 B1 F2 80.2(7) . 2_656 ?
F2 B1 F2 141.4(7) . 2_656 ?
F4 B1 F2 103.3(6) . 2_656 ?
F1 F1 B1 87.7(10) 2_656 2_656 ?
F1 F1 B1 68.4(8) 2_656 . ?
B1 F1 B1 34.8(7) 2_656 . ?
F3 F2 B1 60.8(7) 2_656 . ?
F3 F2 B1 58.5(7) 2_656 2_656 ?
B1 F2 B1 30.0(6) . 2_656 ?
F2 F3 B1 77.1(7) 2_656 2_656 ?
F2 F3 B1 84.9(9) 2_656 . ?
B1 F3 B1 35.2(8) 2_656 . ?
F2 F3 F3 133.8(7) 2_656 2_656 ?
B1 F3 F3 59.0(7) 2_656 2_656 ?
B1 F3 F3 51.3(5) . 2_656 ?
F7 B2 F7 56.5(7) . 2 ?
F7 B2 F8 116.0(4) . . ?
F7 B2 F8 86.4(6) 2 . ?
F7 B2 F8 86.4(6) . 2 ?
F7 B2 F8 116.0(4) 2 2 ?
F8 B2 F8 155.4(9) . 2 ?
F7 B2 F5 162.1(7) . 2 ?
F7 B2 F5 110.3(4) 2 2 ?
F8 B2 F5 47.4(7) . 2 ?
F8 B2 F5 111.3(5) 2 2 ?
F7 B2 F5 110.2(4) . . ?
F7 B2 F5 162.1(7) 2 . ?
F8 B2 F5 111.3(5) . . ?
F8 B2 F5 47.4(7) 2 . ?
F5 B2 F5 85.1(10) 2 . ?
F7 B2 F6 108.2(4) . . ?
F7 B2 F6 71.9(6) 2 . ?
F8 B2 F6 105.7(4) . . ?
F8 B2 F6 74.3(4) 2 . ?
F5 B2 F6 75.2(7) 2 . ?
F5 B2 F6 104.7(4) . . ?
F7 B2 F6 71.9(6) . 2 ?
F7 B2 F6 108.2(4) 2 2 ?
F8 B2 F6 74.3(4) . 2 ?
F8 B2 F6 105.7(4) 2 2 ?
F5 B2 F6 104.7(4) 2 2 ?
F5 B2 F6 75.2(7) . 2 ?
F6 B2 F6 179.9(8) . 2 ?
F8 F5 B2 64.7(4) 2 . ?
F8 F5 F6 101.7(7) 2 2 ?
B2 F5 F6 53.9(4) . 2 ?
B2 F6 F7 51.5(4) . 2 ?
B2 F6 F8 50.4(3) . 2 ?
F7 F6 F8 86.9(5) 2 2 ?
B2 F6 F5 50.9(4) . 2 ?
F7 F6 F5 83.6(4) 2 2 ?
F8 F6 F5 82.8(6) 2 2 ?
F7 F7 B2 61.8(4) 2 . ?
F7 F7 F6 100.9(6) 2 2 ?
B2 F7 F6 56.7(4) . 2 ?
F5 F8 B2 67.9(6) 2 . ?
F5 F8 F6 104.8(9) 2 2 ?
B2 F8 F6 55.3(3) . 2 ?

loop_
_geom_bond_atom_site_label_1
_geom_bond_atom_site_label_2
_geom_bond_distance
_geom_bond_site_symmetry_2
_geom_bond_publ_flag
Rh1 C6 2.207(5) . ?
Rh1 C5 2.213(5) . ?
Rh1 C2 2.232(5) . ?
Rh1 C1 2.256(5) . ?
Rh1 P2 2.2964(11) . ?
Rh1 P1 2.2989(10) . ?
P1 C9 1.843(4) . ?
P1 C12 1.868(4) . ?
P1 C17 1.879(4) . ?
P2 C16 1.853(4) . ?
P2 C13 1.867(3) . ?
P2 C21 1.879(4) . ?
C1 C2 1.353(6) . ?
C1 C8 1.503(8) . ?
C1 H1A 0.9800 . ?
C2 C3 1.509(8) . ?
C2 H2A 0.9800 . ?
C3 C4 1.483(9) . ?
C3 H3A 0.9700 . ?
C3 H3B 0.9700 . ?
C4 C5 1.505(10) . ?
C4 H4A 0.9700 . ?
C4 H4B 0.9700 . ?
C5 C6 1.320(12) . ?
C5 H5A 0.9800 . ?
C6 C7 1.526(8) . ?
C6 H6A 0.9800 . ?
C7 C8 1.560(10) . ?
C7 H7A 0.9700 . ?
C7 H7B 0.9700 . ?
C8 H8A 0.9700 . ?
C8 H8B 0.9700 . ?
C9 C10 1.472(14) . ?
C9 C10' 1.538(6) . ?
C9 H9A 0.9700 . ?
C9 H9B 0.9700 . ?
C9 H9C 0.9700 . ?
C9 H9D 0.9700 . ?
C10 C11 1.439(18) . ?
C10 H10A 0.9700 . ?
C10 H10B 0.9700 . ?
C10' C11 1.4830 . ?
C10' H10C 0.9700 . ?
C10' H10D 0.9700 . ?
C11 C12 1.539(6) . ?
C11 H11A 0.9700 . ?
C11 H11B 0.9700 . ?
C11 H11C 0.9700 . ?
C11 H11D 0.9700 . ?
C12 C13 1.524(5) . ?
C12 H12A 0.9800 . ?
C13 C14 1.531(6) . ?
C13 H13A 0.9800 . ?
C14 C15 1.522(7) . ?
C14 H14A 0.9700 . ?
C14 H14B 0.9700 . ?
C15 C16 1.512(6) . ?
C15 H15A 0.9700 . ?
C15 H15B 0.9700 . ?
C16 H16A 0.9700 . ?
C16 H16B 0.9700 . ?
C17 C20 1.517(7) . ?
C17 C19 1.530(5) . ?
C17 C18 1.546(6) . ?
C18 H18A 0.9600 . ?
C18 H18B 0.9600 . ?
C18 H18C 0.9600 . ?
C19 H19A 0.9600 . ?
C19 H19B 0.9600 . ?
C19 H19C 0.9600 . ?
C20 H20A 0.9600 . ?
C20 H20B 0.9600 . ?
C20 H20C 0.9600 . ?
C21 C23 1.498(8) . ?
C21 C24 1.510(6) . ?
C21 C22 1.549(6) . ?
C22 H22A 0.9600 . ?
C22 H22B 0.9600 . ?
C22 H22C 0.9600 . ?
C23 H23A 0.9600 . ?
C23 H23B 0.9600 . ?
C23 H23C 0.9600 . ?
C24 H24A 0.9600 . ?
C24 H24B 0.9600 . ?
C24 H24C 0.9600 . ?
B1 B1 0.789(17) 2_656 ?
B1 F3 1.229(11) 2_656 ?
B1 F1 1.263(9) 2_656 ?
B1 F3 1.350(6) . ?
B1 F1 1.357(6) . ?
B1 F2 1.373(6) . ?
B1 F4 1.380(6) . ?
B1 F2 1.577(14) 2_656 ?
F1 F1 0.55(2) 2_656 ?
F1 B1 1.263(9) 2_656 ?
F2 F3 0.946(16) 2_656 ?
F2 B1 1.577(14) 2_656 ?
F3 F2 0.946(16) 2_656 ?
F3 B1 1.229(11) 2_656 ?
F3 F3 1.476(17) 2_656 ?
B2 F7 1.338(6) . ?
B2 F7 1.338(6) 2 ?
B2 F8 1.339(5) . ?
B2 F8 1.339(5) 2 ?
B2 F5 1.371(5) 2 ?
B2 F5 1.371(5) . ?
B2 F6 1.429(5) . ?
B2 F6 1.429(5) 2 ?
F5 F8 1.090(15) 2 ?
F5 F6 1.710(14) 2 ?
F6 F7 1.626(12) 2 ?
F6 F8 1.674(10) 2 ?
F6 F5 1.709(14) 2 ?
F7 F7 1.267(15) 2 ?
F7 F6 1.626(12) 2 ?
F8 F5 1.090(15) 2 ?
F8 F6 1.674(10) 2 ?

loop_
_geom_torsion_atom_site_label_1
_geom_torsion_atom_site_label_2
_geom_torsion_atom_site_label_3
_geom_torsion_atom_site_label_4
_geom_torsion
_geom_torsion_site_symmetry_1
_geom_torsion_site_symmetry_2
_geom_torsion_site_symmetry_3
_geom_torsion_site_symmetry_4
_geom_torsion_publ_flag
C6 Rh1 P1 C9 6.2(4) . . . . ?
C5 Rh1 P1 C9 -179.9(7) . . . . ?
C2 Rh1 P1 C9 -95.3(3) . . . . ?
C1 Rh1 P1 C9 -61.1(2) . . . . ?
P2 Rh1 P1 C9 109.21(18) . . . . ?
C6 Rh1 P1 C12 -97.4(4) . . . . ?
C5 Rh1 P1 C12 76.5(7) . . . . ?
C2 Rh1 P1 C12 161.1(2) . . . . ?
C1 Rh1 P1 C12 -164.7(2) . . . . ?
P2 Rh1 P1 C12 5.60(15) . . . . ?
C6 Rh1 P1 C17 132.6(4) . . . . ?
C5 Rh1 P1 C17 -53.5(7) . . . . ?
C2 Rh1 P1 C17 31.2(2) . . . . ?
C1 Rh1 P1 C17 65.4(2) . . . . ?
P2 Rh1 P1 C17 -124.33(15) . . . . ?
C6 Rh1 P2 C16 -91.0(3) . . . . ?
C5 Rh1 P2 C16 -57.2(3) . . . . ?
C2 Rh1 P2 C16 7.0(4) . . . . ?
P1 Rh1 P2 C16 110.32(16) . . . . ?
C6 Rh1 P2 C13 166.2(3) . . . . ?
C5 Rh1 P2 C13 -160.0(2) . . . . ?
C2 Rh1 P2 C13 -95.8(4) . . . . ?
C1 Rh1 P2 C13 78.0(8) . . . . ?
P1 Rh1 P2 C13 7.51(16) . . . . ?
C6 Rh1 P2 C21 36.5(3) . . . . ?
C5 Rh1 P2 C21 70.3(3) . . . . ?
C2 Rh1 P2 C21 134.5(4) . . . . ?
C1 Rh1 P2 C21 -51.7(8) . . . . ?
P1 Rh1 P2 C21 -122.19(18) . . . . ?
C6 Rh1 C1 C2 94.7(5) . . . . ?
C5 Rh1 C1 C2 63.0(5) . . . . ?
P2 Rh1 C1 C2 -175.5(4) . . . . ?
P1 Rh1 C1 C2 -105.4(4) . . . . ?
C6 Rh1 C1 C8 -29.2(5) . . . . ?
C5 Rh1 C1 C8 -60.9(5) . . . . ?
C2 Rh1 C1 C8 -123.9(7) . . . . ?
P2 Rh1 C1 C8 60.7(10) . . . . ?
P1 Rh1 C1 C8 130.7(5) . . . . ?
C8 C1 C2 C3 -9.0(10) . . . . ?
Rh1 C1 C2 C3 -105.3(6) . . . . ?
C8 C1 C2 Rh1 96.3(6) . . . . ?
C6 Rh1 C2 C1 -81.0(5) . . . . ?
C5 Rh1 C2 C1 -115.6(5) . . . . ?
P2 Rh1 C2 C1 178.07(19) . . . . ?
P1 Rh1 C2 C1 77.8(4) . . . . ?
C6 Rh1 C2 C3 41.7(6) . . . . ?
C5 Rh1 C2 C3 7.1(5) . . . . ?
C1 Rh1 C2 C3 122.7(7) . . . . ?
P2 Rh1 C2 C3 -59.3(7) . . . . ?
P1 Rh1 C2 C3 -159.5(5) . . . . ?
C1 C2 C3 C4 98.3(9) . . . . ?
Rh1 C2 C3 C4 13.4(9) . . . . ?
C2 C3 C4 C5 -38.1(10) . . . . ?
C3 C4 C5 C6 -37.4(10) . . . . ?
C3 C4 C5 Rh1 42.5(8) . . . . ?
C2 Rh1 C5 C6 96.9(4) . . . . ?
C1 Rh1 C5 C6 65.6(4) . . . . ?
P2 Rh1 C5 C6 -105.7(4) . . . . ?
P1 Rh1 C5 C6 -176.1(4) . . . . ?
C6 Rh1 C5 C4 -122.2(6) . . . . ?
C2 Rh1 C5 C4 -25.2(5) . . . . ?
C1 Rh1 C5 C4 -56.6(5) . . . . ?
P2 Rh1 C5 C4 132.1(5) . . . . ?
P1 Rh1 C5 C4 61.8(8) . . . . ?
C4 C5 C6 C7 -5.1(10) . . . . ?
Rh1 C5 C6 C7 -103.5(6) . . . . ?
C4 C5 C6 Rh1 98.4(6) . . . . ?
C2 Rh1 C6 C5 -78.3(4) . . . . ?
C1 Rh1 C6 C5 -113.4(4) . . . . ?
P2 Rh1 C6 C5 77.0(4) . . . . ?
P1 Rh1 C6 C5 177.6(2) . . . . ?
C5 Rh1 C6 C7 124.7(8) . . . . ?
C2 Rh1 C6 C7 46.4(6) . . . . ?
C1 Rh1 C6 C7 11.3(6) . . . . ?
P2 Rh1 C6 C7 -158.3(6) . . . . ?
P1 Rh1 C6 C7 -57.7(8) . . . . ?
C5 C6 C7 C8 92.8(9) . . . . ?
Rh1 C6 C7 C8 8.7(9) . . . . ?
C2 C1 C8 C7 -35.7(9) . . . . ?
Rh1 C1 C8 C7 42.7(7) . . . . ?
C6 C7 C8 C1 -35.8(10) . . . . ?
C12 P1 C9 C10 26.3(10) . . . . ?
C17 P1 C9 C10 136.2(9) . . . . ?
Rh1 P1 C9 C10 -88.1(9) . . . . ?
C12 P1 C9 C10' -13.9(4) . . . . ?
C17 P1 C9 C10' 95.9(4) . . . . ?
Rh1 P1 C9 C10' -128.4(3) . . . . ?
C10' C9 C10 C11 62.3(13) . . . . ?
P1 C9 C10 C11 -36.2(14) . . . . ?
C10 C9 C10' C11 -55.7(8) . . . . ?
P1 C9 C10' C11 36.6(3) . . . . ?
C9 C10 C11 C10' -63.3(11) . . . . ?
C9 C10 C11 C12 30.1(14) . . . . ?
C9 C10' C11 C10 55.4(8) . . . . ?
C9 C10' C11 C12 -47.8(3) . . . . ?
C10 C11 C12 C13 115.6(9) . . . . ?
C10' C11 C12 C13 158.8(2) . . . . ?
C10 C11 C12 P1 -7.9(9) . . . . ?
C10' C11 C12 P1 35.3(2) . . . . ?
C9 P1 C12 C13 -135.5(3) . . . . ?
C17 P1 C12 C13 116.7(3) . . . . ?
Rh1 P1 C12 C13 -20.9(3) . . . . ?
C9 P1 C12 C11 -11.2(3) . . . . ?
C17 P1 C12 C11 -119.0(3) . . . . ?
Rh1 P1 C12 C11 103.4(3) . . . . ?
C11 C12 C13 C14 150.9(4) . . . . ?
P1 C12 C13 C14 -90.5(4) . . . . ?
C11 C12 C13 P2 -90.9(4) . . . . ?
P1 C12 C13 P2 27.7(4) . . . . ?
C16 P2 C13 C12 -137.4(3) . . . . ?
C21 P2 C13 C12 115.0(3) . . . . ?
Rh1 P2 C13 C12 -22.8(3) . . . . ?
C16 P2 C13 C14 -15.1(3) . . . . ?
C21 P2 C13 C14 -122.7(3) . . . . ?
Rh1 P2 C13 C14 99.6(3) . . . . ?
C12 C13 C14 C15 162.7(3) . . . . ?
P2 C13 C14 C15 38.8(4) . . . . ?
C13 C14 C15 C16 -50.1(5) . . . . ?
C14 C15 C16 P2 36.5(5) . . . . ?
C13 P2 C16 C15 -12.1(3) . . . . ?
C21 P2 C16 C15 97.6(3) . . . . ?
Rh1 P2 C16 C15 -125.6(3) . . . . ?
C9 P1 C17 C20 179.8(3) . . . . ?
C12 P1 C17 C20 -80.3(3) . . . . ?
Rh1 P1 C17 C20 51.0(4) . . . . ?
C9 P1 C17 C19 59.7(4) . . . . ?
C12 P1 C17 C19 159.7(4) . . . . ?
Rh1 P1 C17 C19 -69.1(4) . . . . ?
C9 P1 C17 C18 -58.8(4) . . . . ?
C12 P1 C17 C18 41.1(4) . . . . ?
Rh1 P1 C17 C18 172.3(3) . . . . ?
C16 P2 C21 C23 -175.7(5) . . . . ?
C13 P2 C21 C23 -76.4(5) . . . . ?
Rh1 P2 C21 C23 54.3(5) . . . . ?
C16 P2 C21 C24 63.0(4) . . . . ?
C13 P2 C21 C24 162.2(4) . . . . ?
Rh1 P2 C21 C24 -67.1(4) . . . . ?
C16 P2 C21 C22 -52.8(4) . . . . ?
C13 P2 C21 C22 46.5(4) . . . . ?
Rh1 P2 C21 C22 177.2(3) . . . . ?
B1 B1 F1 F1 -120(3) 2_656 . . 2_656 ?
F3 B1 F1 F1 -80(3) 2_656 . . 2_656 ?
F3 B1 F1 F1 -165(2) . . . 2_656 ?
F2 B1 F1 F1 -40(3) . . . 2_656 ?
F4 B1 F1 F1 77(2) . . . 2_656 ?
F2 B1 F1 F1 178(3) 2_656 . . 2_656 ?
F3 B1 F1 B1 39.7(14) 2_656 . . 2_656 ?
F1 B1 F1 B1 120(3) 2_656 . . 2_656 ?
F3 B1 F1 B1 -44.9(12) . . . 2_656 ?
F2 B1 F1 B1 79.7(14) . . . 2_656 ?
F4 B1 F1 B1 -162.9(16) . . . 2_656 ?
F2 B1 F1 B1 -61.9(12) 2_656 . . 2_656 ?
B1 B1 F2 F3 -76.7(10) 2_656 . . 2_656 ?
F1 B1 F2 F3 -155.8(14) 2_656 . . 2_656 ?
F3 B1 F2 F3 -14.8(13) . . . 2_656 ?
F1 B1 F2 F3 -140.7(13) . . . 2_656 ?
F4 B1 F2 F3 102.3(13) . . . 2_656 ?
F2 B1 F2 F3 -40.0(13) 2_656 . . 2_656 ?
F3 B1 F2 B1 76.7(10) 2_656 . . 2_656 ?
F1 B1 F2 B1 -79.1(7) 2_656 . . 2_656 ?
F3 B1 F2 B1 61.9(7) . . . 2_656 ?
F1 B1 F2 B1 -64.0(6) . . . 2_656 ?
F4 B1 F2 B1 179.0(7) . . . 2_656 ?
F2 B1 F2 B1 36.7(11) 2_656 . . 2_656 ?
B1 B1 F3 F2 -74.8(12) 2_656 . . 2_656 ?
F3 B1 F3 F2 -164.2(16) 2_656 . . 2_656 ?
F1 B1 F3 F2 -37.7(15) 2_656 . . 2_656 ?
F1 B1 F3 F2 -28.9(10) . . . 2_656 ?
F2 B1 F3 F2 -153.6(9) . . . 2_656 ?
F4 B1 F3 F2 88.9(10) . . . 2_656 ?
F3 B1 F3 B1 -89.4(14) 2_656 . . 2_656 ?
F1 B1 F3 B1 37.0(11) 2_656 . . 2_656 ?
F1 B1 F3 B1 45.9(10) . . . 2_656 ?
F2 B1 F3 B1 -78.9(13) . . . 2_656 ?
F4 B1 F3 B1 163.7(14) . . . 2_656 ?
F2 B1 F3 B1 74.8(12) 2_656 . . 2_656 ?
B1 B1 F3 F3 89.4(14) 2_656 . . 2_656 ?
F1 B1 F3 F3 126.5(16) 2_656 . . 2_656 ?
F1 B1 F3 F3 135.3(10) . . . 2_656 ?
F2 B1 F3 F3 10.6(9) . . . 2_656 ?
F4 B1 F3 F3 -106.9(10) . . . 2_656 ?
F2 B1 F3 F3 164.2(16) 2_656 . . 2_656 ?
F7 B2 F5 F8 64.6(9) . . . 2 ?
F7 B2 F5 F8 25(3) 2 . . 2 ?
F8 B2 F5 F8 -165.3(7) . . . 2 ?
F5 B2 F5 F8 -124.9(10) 2 . . 2 ?
F6 B2 F5 F8 -51.6(9) . . . 2 ?
F6 B2 F5 F8 128.4(10) 2 . . 2 ?
F7 B2 F5 F6 -63.9(6) . . . 2 ?
F7 B2 F5 F6 -103(2) 2 . . 2 ?
F8 B2 F5 F6 66.3(6) . . . 2 ?
F8 B2 F5 F6 -128.4(10) 2 . . 2 ?
F5 B2 F5 F6 106.7(5) 2 . . 2 ?
F6 B2 F5 F6 180.0(6) . . . 2 ?
F7 B2 F6 F7 44.0(8) . . . 2 ?
F8 B2 F6 F7 -80.8(7) . . . 2 ?
F8 B2 F6 F7 124.8(5) 2 . . 2 ?
F5 B2 F6 F7 -117.6(5) 2 . . 2 ?
F5 B2 F6 F7 161.6(8) . . . 2 ?
F6 B2 F6 F7 -158(100) 2 . . 2 ?
F7 B2 F6 F8 -80.8(7) . . . 2 ?
F7 B2 F6 F8 -124.8(5) 2 . . 2 ?
F8 B2 F6 F8 154.4(9) . . . 2 ?
F5 B2 F6 F8 117.6(6) 2 . . 2 ?
F5 B2 F6 F8 36.8(8) . . . 2 ?
F6 B2 F6 F8 77(100) 2 . . 2 ?
F7 B2 F6 F5 161.6(8) . . . 2 ?
F7 B2 F6 F5 117.6(5) 2 . . 2 ?
F8 B2 F6 F5 36.8(9) . . . 2 ?
F8 B2 F6 F5 -117.6(6) 2 . . 2 ?
F5 B2 F6 F5 -80.8(11) . . . 2 ?
F6 B2 F6 F5 -41(100) 2 . . 2 ?
F8 B2 F7 F7 66.0(9) . . . 2 ?
F8 B2 F7 F7 -124.6(7) 2 . . 2 ?
F5 B2 F7 F7 46(2) 2 . . 2 ?
F5 B2 F7 F7 -166.4(7) . . . 2 ?
F6 B2 F7 F7 -52.4(8) . . . 2 ?
F6 B2 F7 F7 127.6(7) 2 . . 2 ?
F7 B2 F7 F6 -127.6(7) 2 . . 2 ?
F8 B2 F7 F6 -61.6(6) . . . 2 ?
F8 B2 F7 F6 107.8(5) 2 . . 2 ?
F5 B2 F7 F6 -82(2) 2 . . 2 ?
F5 B2 F7 F6 66.0(6) . . . 2 ?
F6 B2 F7 F6 180.0(3) . . . 2 ?
F7 B2 F8 F5 -171.7(10) . . . 2 ?
F7 B2 F8 F5 -121.9(8) 2 . . 2 ?
F8 B2 F8 F5 34.6(8) 2 . . 2 ?
F5 B2 F8 F5 61.3(13) . . . 2 ?
F6 B2 F8 F5 -51.9(11) . . . 2 ?
F6 B2 F8 F5 128.1(9) 2 . . 2 ?
F7 B2 F8 F6 60.2(7) . . . 2 ?
F7 B2 F8 F6 110.0(4) 2 . . 2 ?
F8 B2 F8 F6 -93.5(4) 2 . . 2 ?
F5 B2 F8 F6 -128.1(9) 2 . . 2 ?
F5 B2 F8 F6 -66.8(8) . . . 2 ?
F6 B2 F8 F6 -179.9(9) . . . 2 ?
